data_2213876
loop_
_publ_author_name
'Wojciech Starosta'
'Janusz Leciejewicz'

_publ_section_title
Bis(\m-pyridazine-3-carboxylato)-\k^3^<i>N</i>,<i>O</i>:<i>O</i>;\k^3^<i>O</i>:<i>N</i>,<i>O</i>-bis[triaquacalcium(II)]
_journal_coeditor_code LH2377
_journal_issue 6
_journal_name_full 'Acta Crystallographica Section E'
_journal_page_first m1662
_journal_page_last m1663
_journal_paper_doi 10.1107/S1600536807022544
_journal_volume 63
_journal_year 2007
_chemical_formula_iupac '[Ca2 (C5 H3 N2 O2)2 (H2 O)6]'
_chemical_formula_moiety 'C20 H24 Ca2 N8 O14'
_chemical_formula_sum 'C20 H24 Ca2 N8 O14'
_chemical_formula_weight 680.63
_chemical_name_common 'calcium pyridazinate'
_chemical_name_systematic Bis(\m-pyridazine-3-carboxylato)-\k^3^N,O:O;\k^3^O:N,O-bis[triaquacalcium(II)]
_space_group_IT_number 14
_symmetry_cell_setting monoclinic
_symmetry_space_group_name_Hall '-P 2yn'
_symmetry_space_group_name_H-M 'P 1 21/n 1'
_atom_sites_solution_hydrogens geom
_atom_sites_solution_primary direct
_atom_sites_solution_secondary difmap
_audit_creation_method SHELXL97
_cell_angle_alpha 90.00
_cell_angle_beta 99.43(3)
_cell_angle_gamma 90.00
_cell_formula_units_Z 2
_cell_length_a 9.1730(18)
_cell_length_b 10.539(2)
_cell_length_c 14.984(3)
_cell_measurement_reflns_used 25
_cell_measurement_temperature 293(2)
_cell_measurement_theta_max 15
_cell_measurement_theta_min 6
_cell_volume 1429.0(5)
_computing_cell_refinement 'KM-4 Software'
_computing_data_collection 'KM-4 Software (Kuma Diffraction, 1996)'
_computing_data_reduction 'DATAPROC (Kuma Diffraction, 2001)'
_computing_molecular_graphics 'XP (Siemens, 1992) and PLATON (Spek, 2003)'
_computing_publication_material SHELXL97
_computing_structure_refinement 'SHELXL97 (Sheldrick, 1997)'
_computing_structure_solution 'SHELXS97 (Sheldrick, 1997)'
_diffrn_ambient_temperature 293(2)
_diffrn_measured_fraction_theta_full 0.997
_diffrn_measured_fraction_theta_max 0.997
_diffrn_measurement_device_type 'Kuma KM4 four-circle'
_diffrn_measurement_method 'profile data from \q/2\q'
_diffrn_radiation_monochromator graphite
_diffrn_radiation_source 'fine-focus sealed tube'
_diffrn_radiation_type MoK\a
_diffrn_radiation_wavelength 0.71073
_diffrn_reflns_av_R_equivalents 0.0173
_diffrn_reflns_av_sigmaI/netI 0.0262
_diffrn_reflns_limit_h_max 12
_diffrn_reflns_limit_h_min 0
_diffrn_reflns_limit_k_max 0
_diffrn_reflns_limit_k_min -14
_diffrn_reflns_limit_l_max 20
_diffrn_reflns_limit_l_min -21
_diffrn_reflns_number 4432
_diffrn_reflns_theta_full 30.06
_diffrn_reflns_theta_max 30.06
_diffrn_reflns_theta_min 2.37
_diffrn_standards_decay_% 2.50
_diffrn_standards_interval_count 200
_diffrn_standards_number 3
_exptl_absorpt_coefficient_mu 0.481
_exptl_absorpt_correction_T_max 0.90120
_exptl_absorpt_correction_T_min 0.87715
_exptl_absorpt_correction_type analytical
_exptl_absorpt_process_details
;
(CrysAlis RED; Oxford Diffraction, 2000)
;
_exptl_crystal_colour colourless
_exptl_crystal_density_diffrn 1.582
_exptl_crystal_density_method 'not measured'
_exptl_crystal_description 'rectangular block'
_exptl_crystal_F_000 704
_exptl_crystal_size_max 0.54
_exptl_crystal_size_mid 0.22
_exptl_crystal_size_min 0.18
_refine_diff_density_max 0.350
_refine_diff_density_min -0.475
_refine_ls_extinction_method none
_refine_ls_goodness_of_fit_ref 0.983
_refine_ls_hydrogen_treatment refxyz
_refine_ls_matrix_type full
_refine_ls_number_parameters 247
_refine_ls_number_reflns 4182
_refine_ls_number_restraints 0
_refine_ls_restrained_S_all 0.983
_refine_ls_R_factor_all 0.0560
_refine_ls_R_factor_gt 0.0328
_refine_ls_shift/su_max 0.001
_refine_ls_shift/su_mean 0.000
_refine_ls_structure_factor_coef Fsqd
_refine_ls_weighting_details 'calc w = 1/[\s^2^(Fo^2^)+(0.0631P)^2^+0.4166P] where P=(Fo^2^+2Fc^2^)/3'
_refine_ls_weighting_scheme calc
_refine_ls_wR_factor_gt 0.0916
_refine_ls_wR_factor_ref 0.1020
_reflns_number_gt 3154
_reflns_number_total 4182
_reflns_threshold_expression I>2\s(I)
_cod_data_source_file lh2377.cif
_cod_data_source_block I
_cod_original_sg_symbol_H-M 'P 21/n'
_cod_database_code 2213876
_cod_database_fobs_code 2213876

loop_
_symmetry_equiv_pos_as_xyz
'x, y, z'
'-x+1/2, y+1/2, -z+1/2'
'-x, -y, -z'
'x-1/2, -y-1/2, z-1/2'

loop_
_atom_site_type_symbol
_atom_site_label
_atom_site_fract_x
_atom_site_fract_y
_atom_site_fract_z
_atom_site_U_iso_or_equiv
_atom_site_adp_type
_atom_site_calc_flag
_atom_site_occupancy
Ca Ca1 0.65075(3) 0.88232(3) 0.575164(18) 0.02345(8) Uani d 1
O O11 0.39476(11) 0.95185(10) 0.55635(7) 0.0282(2) Uani d 1
N N12 0.49408(13) 0.77300(12) 0.68154(8) 0.0277(2) Uani d 1
O O3 0.67401(17) 1.08313(13) 0.64699(10) 0.0474(3) Uani d 1
O O2 0.87173(14) 0.87577(15) 0.51303(10) 0.0434(3) Uani d 1
O O1 0.83709(16) 0.83982(14) 0.70706(9) 0.0473(3) Uani d 1
O O21 0.53629(13) 0.76031(11) 0.44708(8) 0.0391(3) Uani d 1
C C17 0.30113(15) 0.89606(14) 0.59370(10) 0.0279(3) Uani d 1
O O12 0.16530(13) 0.90909(17) 0.57563(12) 0.0590(4) Uani d 1
N N22 0.73182(16) 0.64577(12) 0.57056(9) 0.0327(3) Uani d 1
N N11 0.54731(15) 0.68921(14) 0.74637(10) 0.0362(3) Uani d 1
C C13 0.35352(16) 0.80508(14) 0.66984(9) 0.0270(3) Uani d 1
C C23 0.68131(18) 0.58150(14) 0.49646(10) 0.0317(3) Uani d 1
O O22 0.5225(2) 0.59002(14) 0.35821(10) 0.0611(4) Uani d 1
N N21 0.8315(2) 0.59353(15) 0.63436(11) 0.0501(4) Uani d 1
C C27 0.56975(18) 0.64986(15) 0.42743(11) 0.0341(3) Uani d 1
C C14 0.2554(2) 0.7596(2) 0.72419(13) 0.0436(4) Uani d 1
C C16 0.4569(2) 0.6429(2) 0.79794(14) 0.0474(4) Uani d 1
C C24 0.7276(3) 0.45936(19) 0.48169(15) 0.0575(6) Uani d 1
C C15 0.3101(2) 0.6764(2) 0.79061(15) 0.0544(5) Uani d 1
C C26 0.8765(3) 0.4766(2) 0.62310(16) 0.0648(7) Uani d 1
C C25 0.8276(4) 0.4049(2) 0.54776(18) 0.0713(8) Uani d 1
H H31 0.610(3) 1.141(3) 0.6249(19) 0.062(7) Uiso d 1
H H11 0.885(3) 0.862(2) 0.7526(18) 0.049(6) Uiso d 1
H H14 0.152(3) 0.789(2) 0.7140(16) 0.056(7) Uiso d 1
H H15 0.253(3) 0.649(3) 0.830(2) 0.073(8) Uiso d 1
H H16 0.504(3) 0.586(2) 0.8425(17) 0.057(7) Uiso d 1
H H23 0.687(3) 0.418(3) 0.427(2) 0.078(9) Uiso d 1
H H25 0.955(4) 0.446(3) 0.674(2) 0.090(10) Uiso d 1
H H24 0.870(3) 0.324(3) 0.5399(19) 0.070(8) Uiso d 1
H H12 0.853(3) 0.755(3) 0.706(2) 0.090(10) Uiso d 1
H H32 0.734(3) 1.108(2) 0.6894(18) 0.056(7) Uiso d 1
H H21 0.949(3) 0.873(3) 0.546(2) 0.071(9) Uiso d 1
H H22 0.869(3) 0.949(3) 0.4853(17) 0.056(7) Uiso d 1

loop_
_atom_site_aniso_label
_atom_site_aniso_U_11
_atom_site_aniso_U_22
_atom_site_aniso_U_33
_atom_site_aniso_U_12
_atom_site_aniso_U_13
_atom_site_aniso_U_23
Ca1 0.02048(13) 0.02388(13) 0.02488(13) -0.00055(9) 0.00039(9) -0.00032(9)
O11 0.0232(4) 0.0304(5) 0.0308(5) 0.0006(4) 0.0035(4) 0.0058(4)
N12 0.0272(6) 0.0278(6) 0.0273(6) 0.0009(4) 0.0023(4) 0.0029(4)
O3 0.0530(8) 0.0348(6) 0.0445(7) 0.0109(6) -0.0219(6) -0.0133(5)
O2 0.0257(5) 0.0553(8) 0.0487(7) 0.0012(5) 0.0045(5) 0.0161(6)
O1 0.0538(8) 0.0407(7) 0.0384(6) -0.0004(6) -0.0195(6) -0.0027(5)
O21 0.0415(6) 0.0282(5) 0.0409(6) 0.0060(5) -0.0129(5) -0.0040(5)
C17 0.0230(6) 0.0284(6) 0.0315(7) 0.0002(5) 0.0018(5) 0.0024(5)
O12 0.0218(5) 0.0739(10) 0.0796(11) 0.0013(6) 0.0035(6) 0.0423(8)
N22 0.0407(7) 0.0270(6) 0.0273(6) 0.0034(5) -0.0042(5) 0.0013(5)
N11 0.0355(7) 0.0360(7) 0.0360(7) 0.0059(5) 0.0023(5) 0.0098(5)
C13 0.0284(6) 0.0258(6) 0.0266(6) 0.0005(5) 0.0044(5) 0.0010(5)
C23 0.0396(8) 0.0247(6) 0.0284(7) 0.0011(6) -0.0013(6) -0.0006(5)
O22 0.0825(11) 0.0446(7) 0.0432(7) 0.0131(7) -0.0288(7) -0.0143(6)
N21 0.0691(11) 0.0380(8) 0.0348(7) 0.0142(7) -0.0166(7) 0.0015(6)
C27 0.0384(8) 0.0281(7) 0.0315(7) 0.0013(6) -0.0068(6) -0.0013(6)
C14 0.0347(8) 0.0509(10) 0.0488(10) 0.0073(7) 0.0172(7) 0.0159(8)
C16 0.0504(10) 0.0490(10) 0.0437(9) 0.0084(8) 0.0104(8) 0.0213(8)
C24 0.0833(15) 0.0335(9) 0.0472(10) 0.0159(10) -0.0143(10) -0.0117(8)
C15 0.0524(11) 0.0641(13) 0.0522(11) 0.0086(10) 0.0250(9) 0.0265(10)
C26 0.0882(17) 0.0422(10) 0.0527(12) 0.0239(11) -0.0219(12) 0.0050(9)
C25 0.103(2) 0.0350(10) 0.0650(14) 0.0299(12) -0.0179(13) -0.0060(9)

loop_
_atom_type_symbol
_atom_type_description
_atom_type_scat_dispersion_real
_atom_type_scat_dispersion_imag
_atom_type_scat_source
C C 0.0033 0.0016 'International Tables Vol C Tables 4.2.6.8 and 6.1.1.4'
H H 0.0000 0.0000 'International Tables Vol C Tables 4.2.6.8 and 6.1.1.4'
N N 0.0061 0.0033 'International Tables Vol C Tables 4.2.6.8 and 6.1.1.4'
O O 0.0106 0.0060 'International Tables Vol C Tables 4.2.6.8 and 6.1.1.4'
Ca Ca 0.2262 0.3064 'International Tables Vol C Tables 4.2.6.8 and 6.1.1.4'

loop_
_geom_angle_atom_site_label_1
_geom_angle_atom_site_label_2
_geom_angle_atom_site_label_3
_geom_angle_site_symmetry_1
_geom_angle_site_symmetry_3
_geom_angle
_geom_angle_publ_flag
O2 Ca1 O3 . . 100.70(6) ?
O2 Ca1 O21 . . 87.74(5) ?
O3 Ca1 O21 . . 146.71(4) ?
O2 Ca1 O11 . . 146.76(4) ?
O3 Ca1 O11 . . 78.27(5) ?
O21 Ca1 O11 . . 77.38(5) y
O2 Ca1 O1 . . 77.35(6) y
O3 Ca1 O1 . . 78.25(5) y
O21 Ca1 O1 . . 134.97(5) ?
O11 Ca1 O1 . . 133.32(5) ?
O2 Ca1 N12 . . 145.91(5) ?
O3 Ca1 N12 . . 97.81(5) ?
O21 Ca1 N12 . . 92.27(5) ?
O11 Ca1 N12 . . 65.29(4) y
O1 Ca1 N12 . . 78.74(5) ?
O2 Ca1 N22 . . 72.25(5) ?
O3 Ca1 N22 . . 149.57(5) ?
O21 Ca1 N22 . . 63.66(4) y
O11 Ca1 N22 . . 124.03(4) ?
O1 Ca1 N22 . . 71.33(5) ?
N12 Ca1 N22 . . 77.28(5) y
O2 Ca1 O11 . 3_676 76.37(5) y
O3 Ca1 O11 . 3_676 74.73(5) y
O21 Ca1 O11 . 3_676 76.17(4) ?
O11 Ca1 O11 . 3_676 71.30(4) ?
O1 Ca1 O11 . 3_676 137.64(5) ?
N12 Ca1 O11 . 3_676 136.55(4) ?
N22 Ca1 O11 . 3_676 129.07(4) ?
O2 Ca1 Ca1 . 3_676 110.21(4) ?
O3 Ca1 Ca1 . 3_676 73.24(4) ?
O21 Ca1 Ca1 . 3_676 73.63(3) ?
O11 Ca1 Ca1 . 3_676 37.15(3) ?
O1 Ca1 Ca1 . 3_676 151.38(4) ?
N12 Ca1 Ca1 . 3_676 102.42(3) ?
N22 Ca1 Ca1 . 3_676 137.18(3) ?
O11 Ca1 Ca1 3_676 3_676 34.15(2) ?
O2 Ca1 H22 . . 18.6(6) ?
O3 Ca1 H22 . . 88.6(6) ?
O21 Ca1 H22 . . 90.2(6) ?
O11 Ca1 H22 . . 130.5(6) ?
O1 Ca1 H22 . . 88.5(6) ?
N12 Ca1 H22 . . 164.1(6) ?
N22 Ca1 H22 . . 89.8(6) ?
O11 Ca1 H22 3_676 . 59.1(6) ?
Ca1 Ca1 H22 3_676 . 93.3(6) ?
C17 O11 Ca1 . . 121.94(9) ?
C17 O11 Ca1 . 3_676 128.07(9) ?
Ca1 O11 Ca1 . 3_676 108.70(4) ?
C13 N12 N11 . . 119.79(13) ?
C13 N12 Ca1 . . 115.76(9) ?
N11 N12 Ca1 . . 124.45(10) ?
Ca1 O3 H31 . . 116.4(18) ?
Ca1 O3 H32 . . 129.8(18) ?
H31 O3 H32 . . 114(2) ?
Ca1 O2 H21 . . 119(2) ?
Ca1 O2 H22 . . 101.5(17) ?
H21 O2 H22 . . 107(3) ?
Ca1 O1 H11 . . 150.3(18) ?
Ca1 O1 H12 . . 105(2) ?
H11 O1 H12 . . 104(3) ?
C27 O21 Ca1 . . 126.41(10) ?
O12 C17 O11 . . 126.30(14) ?
O12 C17 C13 . . 114.87(13) ?
O11 C17 C13 . . 118.82(12) ?
C23 N22 N21 . . 119.89(14) ?
C23 N22 Ca1 . . 116.83(10) ?
N21 N22 Ca1 . . 122.89(10) ?
C16 N11 N12 . . 118.60(14) ?
N12 C13 C14 . . 123.08(14) ?
N12 C13 C17 . . 116.61(12) ?
C14 C13 C17 . . 120.31(13) ?
N22 C23 C24 . . 122.52(15) ?
N22 C23 C27 . . 115.86(13) ?
C24 C23 C27 . . 121.62(15) ?
C26 N21 N22 . . 119.19(16) ?
O22 C27 O21 . . 127.52(15) ?
O22 C27 C23 . . 115.95(15) ?
O21 C27 C23 . . 116.53(13) ?
C15 C14 C13 . . 116.98(16) ?
C15 C14 H14 . . 123.2(14) ?
C13 C14 H14 . . 119.8(14) ?
N11 C16 C15 . . 123.98(17) ?
N11 C16 H16 . . 112.9(15) ?
C15 C16 H16 . . 123.1(15) ?
C25 C24 C23 . . 117.60(18) ?
C25 C24 H23 . . 123.5(19) ?
C23 C24 H23 . . 118.9(19) ?
C14 C15 C16 . . 117.52(17) ?
C14 C15 H15 . . 120.4(19) ?
C16 C15 H15 . . 122.0(18) ?
N21 C26 C25 . . 123.58(19) ?
N21 C26 H25 . . 113.6(19) ?
C25 C26 H25 . . 122.7(19) ?
C24 C25 C26 . . 117.19(19) ?
C24 C25 H24 . . 121.8(17) ?
C26 C25 H24 . . 120.7(17) ?

loop_
_geom_bond_atom_site_label_1
_geom_bond_atom_site_label_2
_geom_bond_site_symmetry_2
_geom_bond_distance
_geom_bond_publ_flag
Ca1 O2 . 2.3662(14) y
Ca1 O3 . 2.3680(13) y
Ca1 O21 . 2.4040(13) y
Ca1 O11 . 2.4318(11) y
Ca1 O1 . 2.4334(15) y
Ca1 N12 . 2.5853(14) y
Ca1 N22 . 2.6057(14) y
Ca1 O11 3_676 2.6158(11) y
Ca1 Ca1 3_676 4.1029(11) ?
Ca1 H22 . 2.68(3) ?
O11 C17 . 1.2466(17) ?
O11 Ca1 3_676 2.6158(11) ?
N12 C13 . 1.3166(19) ?
N12 N11 . 1.3440(18) ?
O3 H31 . 0.87(3) ?
O3 H32 . 0.81(3) ?
O2 H21 . 0.79(3) ?
O2 H22 . 0.87(3) ?
O1 H11 . 0.78(3) ?
O1 H12 . 0.91(4) ?
O21 C27 . 1.251(2) ?
C17 O12 . 1.2385(19) ?
C17 C13 . 1.508(2) ?
N22 C23 . 1.3183(19) ?
N22 N21 . 1.3294(19) ?
N11 C16 . 1.317(2) ?
C13 C14 . 1.394(2) ?
C23 C24 . 1.385(2) ?
C23 C27 . 1.513(2) ?
O22 C27 . 1.230(2) ?
N21 C26 . 1.319(3) ?
C14 C15 . 1.359(3) ?
C14 H14 . 0.99(3) ?
C16 C15 . 1.379(3) ?
C16 H16 . 0.95(3) ?
C24 C25 . 1.361(3) ?
C24 H23 . 0.95(3) ?
C15 H15 . 0.90(3) ?
C26 C25 . 1.371(3) ?
C26 H25 . 1.01(3) ?
C25 H24 . 0.96(3) ?

loop_
_geom_hbond_atom_site_label_D
_geom_hbond_atom_site_label_H
_geom_hbond_atom_site_label_A
_geom_hbond_site_symmetry_A
_geom_hbond_distance_DH
_geom_hbond_distance_HA
_geom_hbond_distance_DA
_geom_hbond_angle_DHA
O3 H31 O21 3_676 0.87(3) 1.89(3) 2.7458(18) 166(3)
O1 H11 O22 4_676 0.78(3) 1.92(3) 2.703(2) 173(2)
O1 H12 N21 . 0.91(4) 2.00(4) 2.812(2) 148(3)
O1 H12 N22 . 0.91(4) 2.43(3) 2.941(2) 116(2)
O3 H32 N11 2_656 0.81(3) 2.25(3) 3.000(2) 154(2)
O2 H21 O12 1_655 0.79(3) 2.00(3) 2.725(2) 152(3)
O2 H22 O12 3_676 0.87(3) 1.76(3) 2.622(2) 171(3)
O2 H22 O11 3_676 0.87(3) 2.61(3) 3.0861(18) 115(2)
